data_7714785
loop_
_publ_author_name
'Robb, Matthew G.'
'Bond&#xec;, Luca'
'Rodr&#xed;guez-Jim&#xe9;nez, Santiago'
'Garden, Anna L.'
'Jerabek, Paul'
'Brooker, Sally'

_publ_section_title
;
 Predictable electronic tuning of Fe<sup>II</sup> and Ru<sup>II</sup>
 complexes <i>via</i> choice of azine: correlation of ligand
 p<i>K</i><sub>a</sub> with <i>E</i><sub>pa</sub>(M<sup>III/II</sup>) of
 complex.
;
_journal_issue 5
_journal_name_full 'Dalton transactions (Cambridge, England : 2003)'
_journal_page_first 1999
_journal_page_last 2007
_journal_paper_doi 10.1039/d3dt03484d
_journal_volume 53
_journal_year 2024
_chemical_formula_moiety 'C57 H45 N15 Ru, 2(F6 P), 2(C2 H3 N)'
_chemical_formula_sum 'C61 H51 F12 N17 P2 Ru'
_chemical_formula_weight 1413.19
_chemical_name_common 'Ru(II) complex of pyrazine-triazole ligand'
_chemical_name_systematic '[Ru(Lpyrazine)3](PF6)2.2MeCN'
_space_group_crystal_system monoclinic
_space_group_IT_number 14
_space_group_name_Hall '-P 2ybc'
_space_group_name_H-M_alt 'P 1 21/c 1'
_atom_sites_solution_hydrogens geom
_atom_sites_solution_primary dual
_audit_creation_date 2023-03-21
_audit_creation_method
;
Olex2 1.5
(compiled 2023.03.06 svn.rbb2c1857 for OlexSys, GUI svn.r6748)
;
_audit_update_record
;
2023-03-21 deposited with the CCDC.	2023-12-20 downloaded from the CCDC.
;
_cell_angle_alpha 90
_cell_angle_beta 95.352(3)
_cell_angle_gamma 90
_cell_formula_units_Z 4
_cell_length_a 18.2893(5)
_cell_length_b 17.5489(6)
_cell_length_c 18.9097(6)
_cell_measurement_reflns_used 8123
_cell_measurement_temperature 100.01(10)
_cell_measurement_theta_max 75.9560
_cell_measurement_theta_min 4.0790
_cell_volume 6042.7(3)
_computing_cell_refinement 'CrysAlisPro 1.171.39.46e (Rigaku OD, 2018)'
_computing_data_collection 'CrysAlisPro 1.171.39.46e (Rigaku OD, 2018)'
_computing_data_reduction 'CrysAlisPro 1.171.39.46e (Rigaku OD, 2018)'
_computing_molecular_graphics 'Olex2 1.5 (Dolomanov et al., 2009)'
_computing_publication_material 'Olex2 1.5 (Dolomanov et al., 2009)'
_computing_structure_refinement 'SHELXL 2016/6 (Sheldrick, 2015)'
_computing_structure_solution 'SHELXT 2014/5 (Sheldrick, 2014)'
_diffrn_ambient_environment N~2~
_diffrn_ambient_temperature 100.01(10)
_diffrn_detector 'CCD plate'
_diffrn_detector_area_resol_mean 5.1725
_diffrn_detector_type Atlas
_diffrn_measured_fraction_theta_full 1.000
_diffrn_measured_fraction_theta_max 0.979
_diffrn_measurement_details
;
List of Runs (angles in degrees, time in seconds):

  # Type    Start    End  Width  t~exp~   \w     \q     \k     \f   Frames
#--------------------------------------------------------------------------
  1  \w   -129.00 -34.00   1.00   10.00    --  -41.79 178.00 150.00   95
  2  \w    -67.00  32.00   1.00   10.00    --  -41.79  40.00 102.00   99
  3  \w   -116.00 -17.00   1.00   10.00    --  -41.79 -38.00 120.00   99
  4  \w     57.00 131.00   1.00   10.00    --   41.79 178.00-180.00   74
  5  \w     39.00 118.00   1.00   40.00    --  112.00-125.00  30.00   79
  6  \w     30.00 110.00   1.00   40.00    --  112.00 -95.00-150.00   80
  7  \w     84.00 178.00   1.00   40.00    --  112.00  30.00 150.00   94
  8  \w     79.00 178.00   1.00   40.00    --  112.00  77.00   0.00   99
  9  \w     58.00 135.00   1.00   40.00    --  112.00 -45.00 -30.00   77
 10  \w     73.00 117.00   1.00   40.00    --  112.00-125.00 -60.00   44
 11  \w     50.00 117.00   1.00   40.00    --  112.00-125.00  90.00   67
 12  \w    130.00 156.00   1.00   40.00    --  112.00 125.00 -60.00   26
 13  \w     39.00 128.00   1.00   40.00    --  112.00 -45.00-150.00   89
;
_diffrn_measurement_device 'four-circle diffractometer'
_diffrn_measurement_device_type 'SuperNova, Dual, Cu at home/near, Atlas'
_diffrn_measurement_method '\w scans'
_diffrn_orient_matrix_type 'CrysAlisPro convention (1999,Acta A55,543-557)'
_diffrn_orient_matrix_UB_11 0.0752674000
_diffrn_orient_matrix_UB_12 0.0234376000
_diffrn_orient_matrix_UB_13 0.0369185000
_diffrn_orient_matrix_UB_21 0.0177676000
_diffrn_orient_matrix_UB_22 -0.0842174000
_diffrn_orient_matrix_UB_23 0.0169337000
_diffrn_orient_matrix_UB_31 0.0342130000
_diffrn_orient_matrix_UB_32 -0.0079029000
_diffrn_orient_matrix_UB_33 -0.0710884000
_diffrn_radiation_monochromator mirror
_diffrn_radiation_probe x-ray
_diffrn_radiation_type 'Cu K\a'
_diffrn_radiation_wavelength 1.54184
_diffrn_reflns_av_R_equivalents 0.1303
_diffrn_reflns_av_unetI/netI 0.1339
_diffrn_reflns_Laue_measured_fraction_full 1.000
_diffrn_reflns_Laue_measured_fraction_max 0.979
_diffrn_reflns_limit_h_max 23
_diffrn_reflns_limit_h_min -22
_diffrn_reflns_limit_k_max 21
_diffrn_reflns_limit_k_min -20
_diffrn_reflns_limit_l_max 16
_diffrn_reflns_limit_l_min -23
_diffrn_reflns_number 35206
_diffrn_reflns_point_group_measured_fraction_full 1.000
_diffrn_reflns_point_group_measured_fraction_max 0.979
_diffrn_reflns_theta_full 67.684
_diffrn_reflns_theta_max 76.297
_diffrn_reflns_theta_min 4.085
_diffrn_source 'micro-focus sealed X-ray tube'
_diffrn_source_type 'SuperNova (Cu) X-ray Source'
_exptl_absorpt_coefficient_mu 3.422
_exptl_absorpt_correction_T_max 1.00000
_exptl_absorpt_correction_T_min 0.55735
_exptl_absorpt_correction_type multi-scan
_exptl_absorpt_process_details
;
CrysAlisPro 1.171.39.46e (Rigaku Oxford Diffraction, 2018)
Empirical absorption correction using spherical harmonics,
 implemented in SCALE3 ABSPACK scaling algorithm.
;
_exptl_crystal_colour 'clear dark orange'
_exptl_crystal_colour_lustre clear
_exptl_crystal_colour_modifier dark
_exptl_crystal_colour_primary orange
_exptl_crystal_density_diffrn 1.553
_exptl_crystal_description needle
_exptl_crystal_F_000 2872
_exptl_crystal_preparation 'redox and theoretical (DFT) study'
_exptl_crystal_recrystallization_method
'Re-crystallisation from solvent: vapour diffusion of diethyl ether into acetonitrile solution'
_exptl_crystal_size_max 0.09
_exptl_crystal_size_mid 0.05
_exptl_crystal_size_min 0.009
_refine_diff_density_max 1.662
_refine_diff_density_min -1.274
_refine_diff_density_rms 0.123
_refine_ls_extinction_method none
_refine_ls_goodness_of_fit_ref 0.973
_refine_ls_hydrogen_treatment constr
_refine_ls_matrix_type full
_refine_ls_number_parameters 843
_refine_ls_number_reflns 12393
_refine_ls_number_restraints 0
_refine_ls_restrained_S_all 0.973
_refine_ls_R_factor_all 0.1173
_refine_ls_R_factor_gt 0.0741
_refine_ls_shift/su_max 0.001
_refine_ls_shift/su_mean 0.000
_refine_ls_structure_factor_coef Fsqd
_refine_ls_weighting_details 'w=1/[\s^2^(Fo^2^)+(0.0945P)^2^] where P=(Fo^2^+2Fc^2^)/3'
_refine_ls_weighting_scheme calc
_refine_ls_wR_factor_gt 0.1736
_refine_ls_wR_factor_ref 0.1992
_reflns_Friedel_coverage 0.000
_reflns_number_gt 7878
_reflns_number_total 12393
_reflns_threshold_expression 'I > 2\s(I)'
_cod_data_source_file d3dt03484d3.cif
_cod_data_source_block mgr40
_cod_depositor_comments 'Adding full bibliography for 7714784--7714786.cif.'
_cod_database_code 7714785
_shelx_shelxl_version_number 2016/6
_shelx_space_group_comment
;
The symmetry employed for this shelxl refinement is uniquely defined
by the following loop, which should always be used as a source of
symmetry information in preference to the above space-group names.
They are only intended as comments.
;
_shelx_estimated_absorpt_t_max 0.970
_shelx_estimated_absorpt_t_min 0.748
_reflns_odcompleteness_completeness 99.94
_reflns_odcompleteness_iscentric 1
_reflns_odcompleteness_theta 66.49
_olex2_refinement_description
;
1. Fixed Uiso
 At 1.2 times of:
  All C(H) groups
 At 1.5 times of:
  All C(H,H,H) groups
2.a Aromatic/amide H refined with riding coordinates:
 C3(H3), C1(H1), C20(H20), C50(H50), C12(H12), C49(H49), C7(H7), C41(H41),
 C2(H2), C39(H39), C40(H40), C21(H21), C26(H26), C27(H27), C30(H30), C22(H22),
 C19(H19), C55(H55), C46(H46), C45(H45), C57(H57), C56(H56), C31(H31), C8(H8),
 C15(H15), C53(H53), C34(H34), C38(H38), C54(H54), C11(H11), C16(H16), C36(H36),
  C18(H18), C35(H35), C37(H37), C17(H17)
2.b Idealised Me refined as rotating group:
 C48(H48A,H48B,H48C), C29(H29A,H29B,H29C), C202(H20A,H20B,H20C), C10(H10A,H10B,
 H10C), C102(H10D,H10E,H10F)
;
_olex2_submission_special_instructions 'No special instructions were received'
_oxdiff_exptl_absorpt_empirical_details
;
Empirical correction (ABSPACK) includes:
- Absorption correction using spherical harmonics
- Frame scaling
;
_oxdiff_exptl_absorpt_empirical_full_max 4.667
_oxdiff_exptl_absorpt_empirical_full_min 0.377

loop_
_space_group_symop_operation_xyz
'x, y, z'
'-x, y+1/2, -z+1/2'
'-x, -y, -z'
'x, -y-1/2, z-1/2'

loop_
_atom_site_label
_atom_site_type_symbol
_atom_site_fract_x
_atom_site_fract_y
_atom_site_fract_z
_atom_site_U_iso_or_equiv
_atom_site_adp_type
_atom_site_occupancy
_atom_site_site_symmetry_order
_atom_site_calc_flag
_atom_site_refinement_flags_posn
_atom_site_refinement_flags_adp
_atom_site_refinement_flags_occupancy
_atom_site_disorder_assembly
_atom_site_disorder_group
Ru1 Ru 0.69311(2) 0.66575(2) 0.32662(2) 0.02583(12) Uani 1 1 d . . . . .
P2 P 1.08718(8) 0.40646(10) 0.20698(10) 0.0412(4) Uani 1 1 d . . . . .
P1 P 0.54397(9) 0.40867(10) 0.19519(10) 0.0448(4) Uani 1 1 d . . . . .
N2 N 0.7276(2) 0.5800(3) 0.2642(2) 0.0257(9) Uani 1 1 d . . . . .
F5 F 0.5941(2) 0.4035(3) 0.2694(2) 0.0582(11) Uani 1 1 d . . . . .
N8 N 0.7967(2) 0.6980(3) 0.3703(3) 0.0287(9) Uani 1 1 d . . . . .
F6 F 0.6166(3) 0.4227(3) 0.1563(3) 0.0639(12) Uani 1 1 d . . . . .
N1 N 0.6993(2) 0.5752(3) 0.3958(3) 0.0287(9) Uani 1 1 d . . . . .
N6 N 0.6685(2) 0.7441(3) 0.4026(3) 0.0287(9) Uani 1 1 d . . . . .
N4 N 0.7687(2) 0.4664(3) 0.2506(2) 0.0276(9) Uani 1 1 d . . . . .
N10 N 0.8663(2) 0.7494(3) 0.4575(3) 0.0301(10) Uani 1 1 d . . . . .
F12 F 1.1416(3) 0.4043(4) 0.2781(3) 0.0754(16) Uani 1 1 d . . . . .
N11 N 0.6798(2) 0.7399(3) 0.2410(3) 0.0315(10) Uani 1 1 d . . . . .
N13 N 0.5863(2) 0.6485(3) 0.2896(3) 0.0314(10) Uani 1 1 d . . . . .
N3 N 0.7411(2) 0.5753(3) 0.1950(3) 0.0297(9) Uani 1 1 d . . . . .
F1 F 0.5531(3) 0.3197(3) 0.1847(4) 0.0804(17) Uani 1 1 d . . . . .
N14 N 0.5295(2) 0.6128(3) 0.3163(3) 0.0340(10) Uani 1 1 d . . . . .
F4 F 0.5350(4) 0.4966(3) 0.2070(4) 0.091(2) Uani 1 1 d . . . . .
N15 N 0.4942(2) 0.6607(3) 0.2106(3) 0.0296(9) Uani 1 1 d . . . . .
F2 F 0.4954(3) 0.4151(4) 0.1219(3) 0.0735(15) Uani 1 1 d . . . . .
N9 N 0.8668(2) 0.6764(3) 0.3613(3) 0.0315(10) Uani 1 1 d . . . . .
C5 C 0.7430(3) 0.5150(3) 0.2976(3) 0.0255(10) Uani 1 1 d . . . . .
N5 N 0.7107(3) 0.4418(3) 0.4783(3) 0.0373(11) Uani 1 1 d . . . . .
F9 F 1.0315(3) 0.4073(4) 0.1380(3) 0.0827(18) Uani 1 1 d . . . . .
C4 C 0.7270(3) 0.5087(3) 0.3707(3) 0.0280(10) Uani 1 1 d . . . . .
F10 F 1.0202(3) 0.4169(4) 0.2512(3) 0.0817(18) Uani 1 1 d . . . . .
N12 N 0.6530(3) 0.8220(3) 0.1147(3) 0.0438(13) Uani 1 1 d . . . . .
C43 C 0.5658(3) 0.6784(3) 0.2272(3) 0.0322(12) Uani 1 1 d . . . . .
C24 C 0.7958(3) 0.7408(3) 0.4275(3) 0.0289(11) Uani 1 1 d . . . . .
N7 N 0.6478(3) 0.8438(3) 0.5145(3) 0.0419(12) Uani 1 1 d . . . . .
F7 F 1.1549(3) 0.3905(5) 0.1608(3) 0.093(2) Uani 1 1 d . . . . .
C23 C 0.7269(3) 0.7708(3) 0.4459(3) 0.0292(11) Uani 1 1 d . . . . .
F3 F 0.4724(3) 0.3918(5) 0.2341(4) 0.093(2) Uani 1 1 d . . . . .
C42 C 0.6165(3) 0.7302(3) 0.1979(3) 0.0303(11) Uani 1 1 d . . . . .
C6 C 0.7955(3) 0.3890(3) 0.2662(3) 0.0278(10) Uani 1 1 d . . . . .
C3 C 0.7325(3) 0.4432(3) 0.4125(3) 0.0303(11) Uani 1 1 d . . . . .
H3 H 0.751797 0.399199 0.394216 0.036 Uiso 1 1 calc R U . . .
C13 C 0.7663(3) 0.5046(3) 0.1870(3) 0.0310(11) Uani 1 1 d . . . . .
C32 C 0.9077(3) 0.7082(3) 0.4146(3) 0.0302(11) Uani 1 1 d . . . . .
C51 C 0.4736(3) 0.6210(4) 0.2676(3) 0.0328(12) Uani 1 1 d . . . . .
C25 C 0.8886(3) 0.7902(4) 0.5225(3) 0.0322(12) Uani 1 1 d . . . . .
C44 C 0.4499(3) 0.6751(3) 0.1445(3) 0.0301(11) Uani 1 1 d . . . . .
F8 F 1.0799(4) 0.3175(3) 0.2130(5) 0.114(3) Uani 1 1 d . . . . .
C1 C 0.6778(3) 0.5734(4) 0.4610(3) 0.0348(12) Uani 1 1 d . . . . .
H1 H 0.658928 0.617362 0.479880 0.042 Uiso 1 1 calc R U . . .
C20 C 0.6016(3) 0.7665(4) 0.4161(3) 0.0347(13) Uani 1 1 d . . . . .
H20 H 0.560873 0.749183 0.387547 0.042 Uiso 1 1 calc R U . . .
C50 C 0.4548(3) 0.6243(3) 0.0884(3) 0.0324(12) Uani 1 1 d . . . . .
H50 H 0.486442 0.582759 0.092831 0.039 Uiso 1 1 calc R U . . .
C52 C 0.3983(3) 0.5940(4) 0.2757(3) 0.0357(13) Uani 1 1 d . . . . .
C12 C 0.7490(3) 0.3279(4) 0.2531(4) 0.0386(13) Uani 1 1 d . . . . .
H12 H 0.701484 0.334645 0.232002 0.046 Uiso 1 1 calc R U . . .
C33 C 0.9886(3) 0.7003(4) 0.4269(4) 0.0364(13) Uani 1 1 d . . . . .
C49 C 0.4111(3) 0.6376(4) 0.0260(3) 0.0357(12) Uani 1 1 d . . . . .
H49 H 0.413758 0.604103 -0.011829 0.043 Uiso 1 1 calc R U . . .
C7 C 0.8674(3) 0.3797(4) 0.2934(4) 0.0401(14) Uani 1 1 d . . . . .
H7 H 0.898051 0.421756 0.300899 0.048 Uiso 1 1 calc R U . . .
C41 C 0.6041(3) 0.7713(4) 0.1352(4) 0.0373(13) Uani 1 1 d . . . . .
H41 H 0.560746 0.763353 0.106384 0.045 Uiso 1 1 calc R U . . .
C2 C 0.6832(3) 0.5066(4) 0.5019(3) 0.0395(13) Uani 1 1 d . . . . .
H2 H 0.667000 0.507413 0.547092 0.047 Uiso 1 1 calc R U . . .
C39 C 0.7288(3) 0.7900(4) 0.2198(3) 0.0360(13) Uani 1 1 d . . . . .
H39 H 0.772931 0.797697 0.247399 0.043 Uiso 1 1 calc R U . . .
C40 C 0.7143(3) 0.8299(4) 0.1580(4) 0.0422(14) Uani 1 1 d . . . . .
H40 H 0.749298 0.864479 0.145331 0.051 Uiso 1 1 calc R U . . .
C21 C 0.5918(3) 0.8151(4) 0.4719(4) 0.0399(14) Uani 1 1 d . . . . .
H21 H 0.544152 0.828448 0.480335 0.048 Uiso 1 1 calc R U . . .
C26 C 0.9188(3) 0.8611(4) 0.5196(4) 0.0371(13) Uani 1 1 d . . . . .
H26 H 0.926992 0.882738 0.476115 0.045 Uiso 1 1 calc R U . . .
C27 C 0.9370(3) 0.9003(4) 0.5820(4) 0.0427(14) Uani 1 1 d . . . . .
H27 H 0.958992 0.947931 0.580083 0.051 Uiso 1 1 calc R U . . .
C47 C 0.3634(3) 0.6993(4) 0.0176(3) 0.0386(13) Uani 1 1 d . . . . .
C14 C 0.7863(3) 0.4753(4) 0.1188(3) 0.0346(12) Uani 1 1 d . . . . .
C30 C 0.8937(4) 0.7975(4) 0.6502(4) 0.0450(15) Uani 1 1 d . . . . .
H30 H 0.885997 0.775455 0.693578 0.054 Uiso 1 1 calc R U . . .
C22 C 0.7151(3) 0.8210(4) 0.5015(4) 0.0379(13) Uani 1 1 d . . . . .
H22 H 0.755347 0.839061 0.530321 0.046 Uiso 1 1 calc R U . . .
F11 F 1.0981(3) 0.4927(3) 0.2026(6) 0.138(4) Uani 1 1 d . . . . .
C19 C 0.7440(4) 0.4987(4) 0.0578(3) 0.0445(15) Uani 1 1 d . . . . .
H19 H 0.702900 0.528957 0.061948 0.053 Uiso 1 1 calc R U . . .
C55 C 0.2579(3) 0.5465(5) 0.2961(4) 0.0497(17) Uani 1 1 d . . . . .
H55 H 0.210428 0.530966 0.302978 0.060 Uiso 1 1 calc R U . . .
N102 N 0.5068(4) 0.3584(5) 0.5071(4) 0.0647(19) Uani 1 1 d . . . . .
C46 C 0.3601(4) 0.7486(4) 0.0743(4) 0.0484(16) Uani 1 1 d . . . . .
H46 H 0.328887 0.790437 0.069507 0.058 Uiso 1 1 calc R U . . .
C45 C 0.4029(3) 0.7368(4) 0.1386(4) 0.0419(15) Uani 1 1 d . . . . .
H45 H 0.399785 0.769841 0.176670 0.050 Uiso 1 1 calc R U . . .
C28 C 0.9236(3) 0.8705(4) 0.6475(4) 0.0425(15) Uani 1 1 d . . . . .
C57 C 0.3672(3) 0.6144(4) 0.3362(4) 0.0426(14) Uani 1 1 d . . . . .
H57 H 0.393551 0.643740 0.370714 0.051 Uiso 1 1 calc R U . . .
C56 C 0.2958(4) 0.5912(5) 0.3458(4) 0.0469(16) Uani 1 1 d . . . . .
H56 H 0.274154 0.606275 0.386101 0.056 Uiso 1 1 calc R U . . .
C31 C 0.8756(4) 0.7577(4) 0.5869(4) 0.0419(14) Uani 1 1 d . . . . .
H31 H 0.854841 0.709413 0.587988 0.050 Uiso 1 1 calc R U . . .
C8 C 0.8934(4) 0.3076(4) 0.3093(4) 0.0469(16) Uani 1 1 d . . . . .
H8 H 0.942313 0.300921 0.326401 0.056 Uiso 1 1 calc R U . . .
C15 C 0.8469(4) 0.4275(4) 0.1129(4) 0.0436(14) Uani 1 1 d . . . . .
H15 H 0.874635 0.409802 0.153335 0.052 Uiso 1 1 calc R U . . .
C9 C 0.8477(4) 0.2450(4) 0.3002(4) 0.0491(16) Uani 1 1 d . . . . .
C53 C 0.3591(3) 0.5478(4) 0.2250(4) 0.0447(15) Uani 1 1 d . . . . .
H53 H 0.380117 0.533233 0.184206 0.054 Uiso 1 1 calc R U . . .
C48 C 0.3184(4) 0.7131(5) -0.0508(4) 0.057(2) Uani 1 1 d . . . . .
H48A H 0.342706 0.691425 -0.088965 0.086 Uiso 1 1 calc R U . . .
H48B H 0.312454 0.766897 -0.058249 0.086 Uiso 1 1 calc R U . . .
H48C H 0.271130 0.689713 -0.049382 0.086 Uiso 1 1 calc R U . . .
C34 C 1.0225(3) 0.6865(5) 0.4947(4) 0.0452(16) Uani 1 1 d . . . . .
H34 H 0.994677 0.684421 0.533402 0.054 Uiso 1 1 calc R U . . .
C38 C 1.0315(3) 0.7087(5) 0.3721(4) 0.0489(17) Uani 1 1 d . . . . .
H38 H 1.009903 0.721286 0.327164 0.059 Uiso 1 1 calc R U . . .
C54 C 0.2890(4) 0.5241(5) 0.2358(4) 0.0507(18) Uani 1 1 d . . . . .
H54 H 0.262856 0.493102 0.202535 0.061 Uiso 1 1 calc R U . . .
C29 C 0.9405(4) 0.9144(5) 0.7160(4) 0.0506(17) Uani 1 1 d . . . . .
H29A H 0.988376 0.900503 0.737211 0.076 Uiso 1 1 calc R U . . .
H29B H 0.904485 0.902496 0.748173 0.076 Uiso 1 1 calc R U . . .
H29C H 0.939342 0.968076 0.706127 0.076 Uiso 1 1 calc R U . . .
C11 C 0.7755(4) 0.2556(4) 0.2725(4) 0.0477(16) Uani 1 1 d . . . . .
H11 H 0.744211 0.213787 0.266729 0.057 Uiso 1 1 calc R U . . .
C201 C 0.5049(4) 0.3997(5) 0.4609(4) 0.0500(17) Uani 1 1 d . . . . .
C101 C 1.1001(4) 0.4613(5) 0.4509(4) 0.0522(17) Uani 1 1 d . . . . .
C16 C 0.8648(5) 0.4071(5) 0.0456(4) 0.059(2) Uani 1 1 d . . . . .
H16 H 0.905390 0.376211 0.040751 0.070 Uiso 1 1 calc R U . . .
C36 C 1.1393(3) 0.6810(6) 0.4483(4) 0.059(2) Uani 1 1 d . . . . .
H36 H 1.189667 0.672595 0.454822 0.071 Uiso 1 1 calc R U . . .
C202 C 0.5019(5) 0.4524(6) 0.4019(5) 0.065(2) Uani 1 1 d . . . . .
H20A H 0.456264 0.446174 0.373112 0.098 Uiso 1 1 calc R U . . .
H20B H 0.541974 0.442411 0.373886 0.098 Uiso 1 1 calc R U . . .
H20C H 0.505534 0.503654 0.419702 0.098 Uiso 1 1 calc R U . . .
N101 N 1.1454(4) 0.4328(5) 0.4879(5) 0.073(2) Uani 1 1 d . . . . .
C18 C 0.7619(6) 0.4779(6) -0.0088(4) 0.066(2) Uani 1 1 d . . . . .
H18 H 0.733650 0.494024 -0.049449 0.079 Uiso 1 1 calc R U . . .
C35 C 1.0983(4) 0.6756(5) 0.5045(4) 0.056(2) Uani 1 1 d . . . . .
H35 H 1.120846 0.664743 0.549484 0.067 Uiso 1 1 calc R U . . .
C37 C 1.1070(4) 0.6985(6) 0.3827(4) 0.056(2) Uani 1 1 d . . . . .
H37 H 1.135615 0.703738 0.344823 0.068 Uiso 1 1 calc R U . . .
C17 C 0.8233(6) 0.4322(6) -0.0134(4) 0.072(3) Uani 1 1 d . . . . .
H17 H 0.836354 0.418376 -0.058032 0.086 Uiso 1 1 calc R U . . .
C10 C 0.8762(6) 0.1654(5) 0.3183(6) 0.076(3) Uani 1 1 d . . . . .
H10A H 0.902641 0.146645 0.280344 0.113 Uiso 1 1 calc R U . . .
H10B H 0.835627 0.132192 0.324583 0.113 Uiso 1 1 calc R U . . .
H10C H 0.908386 0.167116 0.361370 0.113 Uiso 1 1 calc R U . . .
C102 C 1.0425(5) 0.4971(6) 0.4057(6) 0.077(3) Uani 1 1 d . . . . .
H10D H 1.048314 0.485172 0.357014 0.115 Uiso 1 1 calc R U . . .
H10E H 1.044978 0.551345 0.412313 0.115 Uiso 1 1 calc R U . . .
H10F H 0.995716 0.478843 0.417637 0.115 Uiso 1 1 calc R U . . .

loop_
_atom_site_aniso_label
_atom_site_aniso_U_11
_atom_site_aniso_U_22
_atom_site_aniso_U_33
_atom_site_aniso_U_23
_atom_site_aniso_U_13
_atom_site_aniso_U_12
Ru1 0.01795(16) 0.0256(2) 0.0340(2) -0.00007(18) 0.00282(12) 0.00013(14)
P2 0.0295(7) 0.0369(8) 0.0566(10) -0.0016(7) 0.0005(6) 0.0012(6)
P1 0.0422(8) 0.0360(9) 0.0552(10) -0.0051(7) -0.0004(7) 0.0023(7)
N2 0.0238(18) 0.027(2) 0.025(2) -0.0022(18) -0.0006(15) -0.0016(16)
F5 0.053(2) 0.065(3) 0.056(2) 0.005(2) -0.0020(19) 0.014(2)
N8 0.0168(17) 0.027(2) 0.043(3) 0.005(2) 0.0036(17) 0.0022(16)
F6 0.057(2) 0.071(3) 0.063(3) 0.011(2) 0.005(2) -0.013(2)
N1 0.0247(19) 0.026(2) 0.035(2) -0.0052(19) 0.0044(17) 0.0006(16)
N6 0.0169(17) 0.026(2) 0.042(3) 0.001(2) -0.0004(17) 0.0010(16)
N4 0.0248(19) 0.027(2) 0.032(2) 0.0021(19) 0.0077(16) -0.0018(17)
N10 0.0150(17) 0.031(2) 0.044(3) -0.003(2) -0.0007(17) -0.0002(16)
F12 0.056(3) 0.089(4) 0.076(3) -0.028(3) -0.019(2) 0.022(3)
N11 0.0203(18) 0.027(2) 0.048(3) 0.001(2) 0.0043(18) -0.0001(17)
N13 0.0232(19) 0.033(3) 0.038(2) 0.003(2) 0.0047(17) -0.0074(17)
N3 0.030(2) 0.027(2) 0.032(2) 0.0002(19) 0.0044(17) -0.0001(17)
F1 0.082(3) 0.031(2) 0.129(5) -0.012(3) 0.011(3) -0.013(2)
N14 0.023(2) 0.040(3) 0.039(3) 0.003(2) 0.0068(18) -0.0087(19)
F4 0.114(5) 0.041(3) 0.107(4) -0.020(3) -0.040(4) 0.029(3)
N15 0.0206(18) 0.033(2) 0.035(2) 0.000(2) 0.0011(16) -0.0017(17)
F2 0.063(3) 0.085(4) 0.068(3) -0.015(3) -0.014(2) -0.007(3)
N9 0.0165(17) 0.037(3) 0.041(2) 0.005(2) 0.0039(16) 0.0058(17)
C5 0.024(2) 0.022(2) 0.031(3) 0.000(2) 0.0059(18) -0.0001(18)
N5 0.041(3) 0.033(3) 0.039(3) 0.002(2) 0.010(2) 0.005(2)
F9 0.044(2) 0.127(6) 0.074(3) 0.002(3) -0.009(2) 0.016(3)
C4 0.022(2) 0.030(3) 0.032(3) -0.001(2) 0.0023(18) -0.0004(19)
F10 0.042(2) 0.133(6) 0.072(3) 0.004(3) 0.016(2) 0.018(3)
N12 0.033(2) 0.045(3) 0.053(3) 0.014(3) 0.003(2) -0.005(2)
C43 0.021(2) 0.030(3) 0.045(3) -0.001(2) 0.005(2) -0.002(2)
C24 0.018(2) 0.028(3) 0.040(3) 0.000(2) 0.001(2) 0.0004(19)
N7 0.031(2) 0.044(3) 0.050(3) -0.013(3) 0.002(2) 0.013(2)
F7 0.045(2) 0.157(7) 0.079(4) 0.001(4) 0.010(2) 0.028(3)
C23 0.019(2) 0.026(3) 0.042(3) -0.007(2) 0.001(2) 0.0035(18)
F3 0.050(3) 0.143(6) 0.089(4) 0.009(4) 0.019(3) 0.009(3)
C42 0.023(2) 0.029(3) 0.040(3) 0.000(2) 0.009(2) -0.001(2)
C6 0.027(2) 0.022(3) 0.035(3) -0.005(2) 0.008(2) 0.0045(19)
C3 0.036(3) 0.025(3) 0.031(3) 0.001(2) 0.011(2) 0.001(2)
C13 0.029(2) 0.032(3) 0.033(3) -0.006(2) 0.005(2) -0.003(2)
C32 0.022(2) 0.032(3) 0.037(3) 0.003(2) 0.006(2) 0.003(2)
C51 0.022(2) 0.038(3) 0.038(3) 0.001(2) 0.005(2) -0.007(2)
C25 0.021(2) 0.036(3) 0.039(3) -0.004(2) -0.001(2) 0.001(2)
C44 0.019(2) 0.034(3) 0.037(3) 0.000(2) 0.0008(19) -0.001(2)
F8 0.099(5) 0.035(3) 0.199(9) -0.002(4) -0.033(5) 0.003(3)
C1 0.034(3) 0.035(3) 0.036(3) -0.002(2) 0.009(2) 0.003(2)
C20 0.019(2) 0.043(3) 0.043(3) 0.001(3) 0.005(2) 0.010(2)
C50 0.025(2) 0.034(3) 0.038(3) 0.000(2) 0.005(2) 0.003(2)
C52 0.019(2) 0.044(3) 0.044(3) 0.004(3) 0.005(2) -0.005(2)
C12 0.033(3) 0.029(3) 0.055(4) -0.003(3) 0.009(2) -0.001(2)
C33 0.019(2) 0.044(3) 0.046(3) 0.005(3) 0.002(2) 0.003(2)
C49 0.030(2) 0.039(3) 0.038(3) -0.001(3) 0.002(2) 0.003(2)
C7 0.033(3) 0.039(3) 0.047(3) -0.002(3) -0.001(2) 0.005(2)
C41 0.024(2) 0.039(3) 0.048(3) 0.007(3) 0.000(2) -0.002(2)
C2 0.046(3) 0.042(4) 0.033(3) 0.005(3) 0.016(2) 0.001(3)
C39 0.024(2) 0.035(3) 0.049(3) 0.012(3) 0.004(2) -0.002(2)
C40 0.027(2) 0.041(3) 0.058(4) 0.014(3) 0.003(2) -0.005(2)
C21 0.026(2) 0.047(4) 0.047(3) -0.002(3) 0.005(2) 0.011(2)
C26 0.029(2) 0.035(3) 0.047(3) -0.001(3) 0.005(2) -0.002(2)
C27 0.033(3) 0.039(3) 0.057(4) -0.008(3) 0.008(3) -0.007(2)
C47 0.026(2) 0.048(4) 0.041(3) 0.005(3) -0.003(2) 0.005(2)
C14 0.039(3) 0.034(3) 0.032(3) -0.003(2) 0.008(2) -0.006(2)
C30 0.045(3) 0.051(4) 0.038(3) -0.001(3) 0.000(3) -0.007(3)
C22 0.028(2) 0.032(3) 0.053(4) -0.013(3) -0.001(2) 0.001(2)
F11 0.070(4) 0.037(3) 0.301(13) 0.030(5) -0.012(5) -0.012(3)
C19 0.061(4) 0.039(4) 0.034(3) 0.005(3) 0.007(3) -0.003(3)
C55 0.031(3) 0.055(4) 0.063(4) 0.014(4) 0.005(3) -0.008(3)
N102 0.061(4) 0.072(5) 0.060(4) -0.001(4) 0.002(3) -0.012(4)
C46 0.039(3) 0.045(4) 0.061(4) -0.001(3) -0.003(3) 0.013(3)
C45 0.035(3) 0.037(3) 0.053(4) -0.016(3) -0.002(3) 0.012(2)
C28 0.027(2) 0.050(4) 0.050(4) -0.007(3) 0.001(2) 0.000(3)
C57 0.035(3) 0.053(4) 0.040(3) -0.004(3) 0.004(2) -0.004(3)
C56 0.040(3) 0.056(4) 0.047(4) 0.007(3) 0.012(3) -0.002(3)
C31 0.042(3) 0.042(4) 0.042(3) -0.002(3) 0.006(3) -0.008(3)
C8 0.042(3) 0.050(4) 0.048(4) 0.008(3) 0.000(3) 0.012(3)
C15 0.040(3) 0.047(4) 0.045(4) -0.003(3) 0.012(3) -0.002(3)
C9 0.050(4) 0.042(4) 0.057(4) 0.005(3) 0.015(3) 0.013(3)
C53 0.031(3) 0.054(4) 0.050(4) -0.007(3) 0.008(2) -0.006(3)
C48 0.045(4) 0.065(5) 0.060(5) 0.004(4) -0.007(3) 0.012(3)
C34 0.033(3) 0.062(5) 0.040(3) -0.001(3) 0.003(2) 0.011(3)
C38 0.031(3) 0.064(5) 0.052(4) 0.010(3) 0.003(3) 0.007(3)
C54 0.037(3) 0.056(4) 0.059(4) -0.006(4) 0.008(3) -0.022(3)
C29 0.044(3) 0.063(5) 0.044(4) -0.006(3) 0.000(3) -0.008(3)
C11 0.042(3) 0.032(3) 0.071(5) -0.002(3) 0.018(3) -0.007(3)
C201 0.044(3) 0.056(5) 0.051(4) -0.002(4) 0.008(3) -0.012(3)
C101 0.049(4) 0.046(4) 0.063(5) -0.012(4) 0.008(3) -0.004(3)
C16 0.059(4) 0.070(6) 0.051(4) -0.021(4) 0.024(3) 0.000(4)
C36 0.026(3) 0.088(6) 0.062(5) 0.009(4) 0.001(3) 0.007(3)
C202 0.068(5) 0.070(6) 0.059(5) 0.003(4) 0.011(4) -0.009(4)
N101 0.054(4) 0.073(5) 0.089(6) 0.017(4) -0.015(4) 0.001(4)
C18 0.091(6) 0.070(6) 0.037(4) 0.001(4) 0.008(4) 0.001(5)
C35 0.035(3) 0.080(6) 0.052(4) -0.007(4) -0.001(3) 0.016(3)
C37 0.030(3) 0.088(6) 0.053(4) 0.013(4) 0.014(3) 0.010(3)
C17 0.098(7) 0.086(7) 0.034(4) -0.007(4) 0.017(4) -0.001(6)
C10 0.078(6) 0.043(4) 0.107(8) 0.023(5) 0.015(5) 0.021(4)
C102 0.077(6) 0.073(6) 0.077(6) -0.015(5) -0.013(5) 0.029(5)

loop_
_atom_type_symbol
_atom_type_description
_atom_type_scat_dispersion_real
_atom_type_scat_dispersion_imag
_atom_type_scat_source
C C 0.0181 0.0091 'International Tables Vol C Tables 4.2.6.8 and 6.1.1.4'
H H 0.0000 0.0000 'International Tables Vol C Tables 4.2.6.8 and 6.1.1.4'
F F 0.0727 0.0534 'International Tables Vol C Tables 4.2.6.8 and 6.1.1.4'
N N 0.0311 0.0180 'International Tables Vol C Tables 4.2.6.8 and 6.1.1.4'
P P 0.2955 0.4335 'International Tables Vol C Tables 4.2.6.8 and 6.1.1.4'
Ru Ru 0.0552 3.2960 'International Tables Vol C Tables 4.2.6.8 and 6.1.1.4'

loop_
_geom_angle_atom_site_label_1
_geom_angle_atom_site_label_2
_geom_angle_atom_site_label_3
_geom_angle
_geom_angle_site_symmetry_1
_geom_angle_site_symmetry_3
_geom_angle_publ_flag
N2 Ru1 N8 96.40(17) . . ?
N2 Ru1 N1 78.26(19) . . ?
N2 Ru1 N6 170.90(17) . . ?
N2 Ru1 N11 91.81(19) . . ?
N8 Ru1 N11 100.12(18) . . ?
N1 Ru1 N8 87.95(18) . . ?
N1 Ru1 N6 94.29(19) . . ?
N1 Ru1 N11 167.91(19) . . ?
N6 Ru1 N8 77.95(18) . . ?
N6 Ru1 N11 96.18(19) . . ?
N13 Ru1 N2 91.72(18) . . ?
N13 Ru1 N8 171.7(2) . . ?
N13 Ru1 N1 95.59(18) . . ?
N13 Ru1 N6 94.23(18) . . ?
N13 Ru1 N11 77.65(18) . . ?
F12 P2 F7 90.1(3) . . ?
F9 P2 F12 178.2(4) . . ?
F9 P2 F7 91.3(3) . . ?
F10 P2 F12 90.6(3) . . ?
F10 P2 F9 87.9(3) . . ?
F10 P2 F7 176.6(4) . . ?
F10 P2 F8 90.1(4) . . ?
F8 P2 F12 88.1(4) . . ?
F8 P2 F9 90.9(4) . . ?
F8 P2 F7 86.6(5) . . ?
F11 P2 F12 89.7(4) . . ?
F11 P2 F9 91.3(5) . . ?
F11 P2 F10 91.4(4) . . ?
F11 P2 F7 91.8(5) . . ?
F11 P2 F8 177.3(4) . . ?
F6 P1 F5 88.8(3) . . ?
F1 P1 F5 89.8(3) . . ?
F1 P1 F6 89.6(3) . . ?
F1 P1 F3 88.6(4) . . ?
F4 P1 F5 89.4(3) . . ?
F4 P1 F6 91.0(4) . . ?
F4 P1 F1 179.0(4) . . ?
F4 P1 F2 89.8(3) . . ?
F4 P1 F3 90.9(4) . . ?
F2 P1 F5 178.9(3) . . ?
F2 P1 F6 90.5(3) . . ?
F2 P1 F1 91.0(3) . . ?
F2 P1 F3 90.0(3) . . ?
F3 P1 F5 90.7(3) . . ?
F3 P1 F6 178.1(4) . . ?
N3 N2 Ru1 134.0(4) . . ?
C5 N2 Ru1 115.0(4) . . ?
C5 N2 N3 111.0(5) . . ?
N9 N8 Ru1 135.2(4) . . ?
C24 N8 Ru1 113.7(3) . . ?
C24 N8 N9 110.1(4) . . ?
C4 N1 Ru1 115.9(4) . . ?
C1 N1 Ru1 127.2(4) . . ?
C1 N1 C4 116.8(5) . . ?
C23 N6 Ru1 115.9(3) . . ?
C20 N6 Ru1 126.4(4) . . ?
C20 N6 C23 117.6(5) . . ?
C5 N4 C6 125.9(5) . . ?
C5 N4 C13 106.4(5) . . ?
C13 N4 C6 127.7(5) . . ?
C24 N10 C25 125.9(5) . . ?
C32 N10 C24 104.3(5) . . ?
C32 N10 C25 129.7(4) . . ?
C42 N11 Ru1 114.8(4) . . ?
C39 N11 Ru1 127.7(4) . . ?
C39 N11 C42 117.2(5) . . ?
N14 N13 Ru1 133.5(4) . . ?
C43 N13 Ru1 115.7(4) . . ?
C43 N13 N14 110.8(4) . . ?
C13 N3 N2 105.2(5) . . ?
C51 N14 N13 105.2(5) . . ?
C43 N15 C51 105.4(5) . . ?
C43 N15 C44 127.7(5) . . ?
C51 N15 C44 126.7(4) . . ?
C32 N9 N8 105.0(5) . . ?
N2 C5 N4 107.7(5) . . ?
N2 C5 C4 118.0(5) . . ?
N4 C5 C4 134.2(5) . . ?
C2 N5 C3 116.6(5) . . ?
N1 C4 C5 112.3(5) . . ?
N1 C4 C3 121.0(5) . . ?
C3 C4 C5 126.5(5) . . ?
C40 N12 C41 115.8(6) . . ?
N13 C43 N15 107.8(5) . . ?
N13 C43 C42 117.1(5) . . ?
N15 C43 C42 134.2(6) . . ?
N8 C24 N10 108.7(5) . . ?
N8 C24 C23 119.0(5) . . ?
N10 C24 C23 132.2(5) . . ?
C22 N7 C21 116.3(5) . . ?
N6 C23 C24 112.5(5) . . ?
N6 C23 C22 119.9(5) . . ?
C22 C23 C24 127.7(5) . . ?
N11 C42 C43 113.0(5) . . ?
N11 C42 C41 120.4(5) . . ?
C41 C42 C43 126.5(5) . . ?
C12 C6 N4 119.8(5) . . ?
C12 C6 C7 121.8(6) . . ?
C7 C6 N4 118.4(5) . . ?
N5 C3 C4 122.0(5) . . ?
N5 C3 H3 119.0 . . ?
C4 C3 H3 119.0 . . ?
N4 C13 C14 127.5(6) . . ?
N3 C13 N4 109.6(5) . . ?
N3 C13 C14 122.9(6) . . ?
N10 C32 C33 123.8(5) . . ?
N9 C32 N10 111.8(4) . . ?
N9 C32 C33 124.4(5) . . ?
N14 C51 N15 110.8(5) . . ?
N14 C51 C52 124.1(5) . . ?
N15 C51 C52 125.0(5) . . ?
C26 C25 N10 120.0(6) . . ?
C26 C25 C31 120.9(6) . . ?
C31 C25 N10 119.0(6) . . ?
C50 C44 N15 118.3(5) . . ?
C45 C44 N15 120.0(5) . . ?
C45 C44 C50 121.6(5) . . ?
N1 C1 H1 119.3 . . ?
N1 C1 C2 121.3(6) . . ?
C2 C1 H1 119.3 . . ?
N6 C20 H20 119.4 . . ?
N6 C20 C21 121.1(5) . . ?
C21 C20 H20 119.4 . . ?
C44 C50 H50 121.0 . . ?
C49 C50 C44 117.9(5) . . ?
C49 C50 H50 121.0 . . ?
C57 C52 C51 117.8(6) . . ?
C57 C52 C53 119.7(5) . . ?
C53 C52 C51 122.5(6) . . ?
C6 C12 H12 121.0 . . ?
C6 C12 C11 118.0(6) . . ?
C11 C12 H12 121.0 . . ?
C34 C33 C32 120.8(6) . . ?
C38 C33 C32 120.5(6) . . ?
C38 C33 C34 118.6(5) . . ?
C50 C49 H49 118.8 . . ?
C50 C49 C47 122.3(6) . . ?
C47 C49 H49 118.8 . . ?
C6 C7 H7 120.3 . . ?
C8 C7 C6 119.4(6) . . ?
C8 C7 H7 120.3 . . ?
N12 C41 C42 122.1(5) . . ?
N12 C41 H41 119.0 . . ?
C42 C41 H41 119.0 . . ?
N5 C2 C1 122.4(6) . . ?
N5 C2 H2 118.8 . . ?
C1 C2 H2 118.8 . . ?
N11 C39 H39 119.7 . . ?
N11 C39 C40 120.6(5) . . ?
C40 C39 H39 119.7 . . ?
N12 C40 C39 123.9(6) . . ?
N12 C40 H40 118.1 . . ?
C39 C40 H40 118.1 . . ?
N7 C21 C20 122.9(5) . . ?
N7 C21 H21 118.5 . . ?
C20 C21 H21 118.5 . . ?
C25 C26 H26 120.4 . . ?
C25 C26 C27 119.1(6) . . ?
C27 C26 H26 120.4 . . ?
C26 C27 H27 119.1 . . ?
C26 C27 C28 121.9(6) . . ?
C28 C27 H27 119.1 . . ?
C49 C47 C48 121.0(7) . . ?
C46 C47 C49 118.1(6) . . ?
C46 C47 C48 120.9(6) . . ?
C19 C14 C13 117.5(6) . . ?
C19 C14 C15 119.6(6) . . ?
C15 C14 C13 122.9(6) . . ?
C28 C30 H30 120.3 . . ?
C28 C30 C31 119.3(7) . . ?
C31 C30 H30 120.3 . . ?
N7 C22 C23 122.2(5) . . ?
N7 C22 H22 118.9 . . ?
C23 C22 H22 118.9 . . ?
C14 C19 H19 119.4 . . ?
C18 C19 C14 121.3(8) . . ?
C18 C19 H19 119.4 . . ?
C56 C55 H55 119.6 . . ?
C56 C55 C54 120.7(6) . . ?
C54 C55 H55 119.6 . . ?
C47 C46 H46 119.3 . . ?
C47 C46 C45 121.4(6) . . ?
C45 C46 H46 119.3 . . ?
C44 C45 C46 118.6(6) . . ?
C44 C45 H45 120.7 . . ?
C46 C45 H45 120.7 . . ?
C27 C28 C30 118.7(6) . . ?
C27 C28 C29 122.2(7) . . ?
C30 C28 C29 119.1(7) . . ?
C52 C57 H57 120.0 . . ?
C52 C57 C56 119.9(6) . . ?
C56 C57 H57 120.0 . . ?
C55 C56 C57 120.1(7) . . ?
C55 C56 H56 120.0 . . ?
C57 C56 H56 120.0 . . ?
C25 C31 C30 120.1(6) . . ?
C25 C31 H31 120.0 . . ?
C30 C31 H31 120.0 . . ?
C7 C8 H8 119.6 . . ?
C7 C8 C9 120.8(6) . . ?
C9 C8 H8 119.6 . . ?
C14 C15 H15 120.6 . . ?
C16 C15 C14 118.8(7) . . ?
C16 C15 H15 120.6 . . ?
C8 C9 C11 118.9(7) . . ?
C8 C9 C10 120.8(7) . . ?
C11 C9 C10 120.2(8) . . ?
C52 C53 H53 120.1 . . ?
C54 C53 C52 119.8(7) . . ?
C54 C53 H53 120.1 . . ?
C47 C48 H48A 109.5 . . ?
C47 C48 H48B 109.5 . . ?
C47 C48 H48C 109.5 . . ?
H48A C48 H48B 109.5 . . ?
H48A C48 H48C 109.5 . . ?
H48B C48 H48C 109.5 . . ?
C33 C34 H34 120.1 . . ?
C33 C34 C35 119.8(6) . . ?
C35 C34 H34 120.1 . . ?
C33 C38 H38 119.6 . . ?
C33 C38 C37 120.8(7) . . ?
C37 C38 H38 119.6 . . ?
C55 C54 C53 119.8(7) . . ?
C55 C54 H54 120.1 . . ?
C53 C54 H54 120.1 . . ?
C28 C29 H29A 109.5 . . ?
C28 C29 H29B 109.5 . . ?
C28 C29 H29C 109.5 . . ?
H29A C29 H29B 109.5 . . ?
H29A C29 H29C 109.5 . . ?
H29B C29 H29C 109.5 . . ?
C12 C11 H11 119.5 . . ?
C9 C11 C12 121.0(6) . . ?
C9 C11 H11 119.5 . . ?
N102 C201 C202 179.6(9) . . ?
N101 C101 C102 178.9(10) . . ?
C15 C16 H16 119.8 . . ?
C17 C16 C15 120.3(8) . . ?
C17 C16 H16 119.8 . . ?
C35 C36 H36 119.8 . . ?
C37 C36 H36 119.8 . . ?
C37 C36 C35 120.4(6) . . ?
C201 C202 H20A 109.5 . . ?
C201 C202 H20B 109.5 . . ?
C201 C202 H20C 109.5 . . ?
H20A C202 H20B 109.5 . . ?
H20A C202 H20C 109.5 . . ?
H20B C202 H20C 109.5 . . ?
C19 C18 H18 120.9 . . ?
C19 C18 C17 118.2(8) . . ?
C17 C18 H18 120.9 . . ?
C34 C35 H35 120.0 . . ?
C36 C35 C34 120.1(7) . . ?
C36 C35 H35 120.0 . . ?
C38 C37 H37 119.9 . . ?
C36 C37 C38 120.1(7) . . ?
C36 C37 H37 119.9 . . ?
C16 C17 C18 121.8(8) . . ?
C16 C17 H17 119.1 . . ?
C18 C17 H17 119.1 . . ?
C9 C10 H10A 109.5 . . ?
C9 C10 H10B 109.5 . . ?
C9 C10 H10C 109.5 . . ?
H10A C10 H10B 109.5 . . ?
H10A C10 H10C 109.5 . . ?
H10B C10 H10C 109.5 . . ?
C101 C102 H10D 109.5 . . ?
C101 C102 H10E 109.5 . . ?
C101 C102 H10F 109.5 . . ?
H10D C102 H10E 109.5 . . ?
H10D C102 H10F 109.5 . . ?
H10E C102 H10F 109.5 . . ?

loop_
_geom_bond_atom_site_label_1
_geom_bond_atom_site_label_2
_geom_bond_distance
_geom_bond_site_symmetry_2
_geom_bond_publ_flag
Ru1 N2 2.048(5) . ?
Ru1 N8 2.073(4) . ?
Ru1 N1 2.055(5) . ?
Ru1 N6 2.068(5) . ?
Ru1 N11 2.074(5) . ?
Ru1 N13 2.036(4) . ?
P2 F12 1.598(5) . ?
P2 F9 1.577(5) . ?
P2 F10 1.557(5) . ?
P2 F7 1.605(5) . ?
P2 F8 1.571(6) . ?
P2 F11 1.529(6) . ?
P1 F5 1.605(5) . ?
P1 F6 1.597(5) . ?
P1 F1 1.585(5) . ?
P1 F4 1.571(5) . ?
P1 F2 1.580(5) . ?
P1 F3 1.588(6) . ?
N2 N3 1.356(7) . ?
N2 C5 1.321(7) . ?
N8 N9 1.363(5) . ?
N8 C24 1.317(8) . ?
N1 C4 1.373(7) . ?
N1 C1 1.328(8) . ?
N6 C23 1.366(7) . ?
N6 C20 1.333(6) . ?
N4 C5 1.347(7) . ?
N4 C6 1.463(7) . ?
N4 C13 1.375(8) . ?
N10 C24 1.369(6) . ?
N10 C32 1.366(7) . ?
N10 C25 1.447(8) . ?
N11 C42 1.363(7) . ?
N11 C39 1.343(7) . ?
N13 N14 1.350(6) . ?
N13 C43 1.315(8) . ?
N3 C13 1.337(8) . ?
N14 C51 1.317(7) . ?
N15 C43 1.354(6) . ?
N15 C51 1.366(8) . ?
N15 C44 1.447(7) . ?
N9 C32 1.322(8) . ?
C5 C4 1.445(8) . ?
N5 C3 1.342(8) . ?
N5 C2 1.336(9) . ?
C4 C3 1.393(8) . ?
N12 C41 1.344(8) . ?
N12 C40 1.332(8) . ?
C43 C42 1.445(8) . ?
C24 C23 1.439(7) . ?
N7 C21 1.341(8) . ?
N7 C22 1.338(7) . ?
C23 C22 1.404(8) . ?
C42 C41 1.389(9) . ?
C6 C12 1.376(8) . ?
C6 C7 1.376(8) . ?
C3 H3 0.9300 . ?
C13 C14 1.465(8) . ?
C32 C33 1.483(7) . ?
C51 C52 1.478(7) . ?
C25 C26 1.365(9) . ?
C25 C31 1.385(9) . ?
C44 C50 1.395(9) . ?
C44 C45 1.379(8) . ?
C1 H1 0.9300 . ?
C1 C2 1.404(9) . ?
C20 H20 0.9300 . ?
C20 C21 1.380(9) . ?
C50 H50 0.9300 . ?
C50 C49 1.382(8) . ?
C52 C57 1.372(9) . ?
C52 C53 1.401(9) . ?
C12 H12 0.9300 . ?
C12 C11 1.396(10) . ?
C33 C34 1.394(9) . ?
C33 C38 1.364(10) . ?
C49 H49 0.9300 . ?
C49 C47 1.391(9) . ?
C7 H7 0.9300 . ?
C7 C8 1.376(10) . ?
C41 H41 0.9300 . ?
C2 H2 0.9300 . ?
C39 H39 0.9300 . ?
C39 C40 1.367(9) . ?
C40 H40 0.9300 . ?
C21 H21 0.9300 . ?
C26 H26 0.9300 . ?
C26 C27 1.379(9) . ?
C27 H27 0.9300 . ?
C27 C28 1.388(11) . ?
C47 C46 1.382(10) . ?
C47 C48 1.486(9) . ?
C14 C19 1.390(9) . ?
C14 C15 1.403(9) . ?
C30 H30 0.9300 . ?
C30 C28 1.396(10) . ?
C30 C31 1.399(9) . ?
C22 H22 0.9300 . ?
C19 H19 0.9300 . ?
C19 C18 1.379(11) . ?
C55 H55 0.9300 . ?
C55 C56 1.363(11) . ?
C55 C54 1.378(11) . ?
N102 C201 1.131(11) . ?
C46 H46 0.9300 . ?
C46 C45 1.400(9) . ?
C45 H45 0.9300 . ?
C28 C29 1.514(10) . ?
C57 H57 0.9300 . ?
C57 C56 1.394(9) . ?
C56 H56 0.9300 . ?
C31 H31 0.9300 . ?
C8 H8 0.9300 . ?
C8 C9 1.382(11) . ?
C15 H15 0.9300 . ?
C15 C16 1.392(10) . ?
C9 C11 1.387(10) . ?
C9 C10 1.518(10) . ?
C53 H53 0.9300 . ?
C53 C54 1.381(8) . ?
C48 H48A 0.9600 . ?
C48 H48B 0.9600 . ?
C48 H48C 0.9600 . ?
C34 H34 0.9300 . ?
C34 C35 1.394(8) . ?
C38 H38 0.9300 . ?
C38 C37 1.389(8) . ?
C54 H54 0.9300 . ?
C29 H29A 0.9600 . ?
C29 H29B 0.9600 . ?
C29 H29C 0.9600 . ?
C11 H11 0.9300 . ?
C201 C202 1.447(12) . ?
C101 N101 1.149(11) . ?
C101 C102 1.438(12) . ?
C16 H16 0.9300 . ?
C16 C17 1.363(13) . ?
C36 H36 0.9300 . ?
C36 C35 1.359(11) . ?
C36 C37 1.358(11) . ?
C202 H20A 0.9600 . ?
C202 H20B 0.9600 . ?
C202 H20C 0.9600 . ?
C18 H18 0.9300 . ?
C18 C17 1.388(14) . ?
C35 H35 0.9300 . ?
C37 H37 0.9300 . ?
C17 H17 0.9300 . ?
C10 H10A 0.9600 . ?
C10 H10B 0.9600 . ?
C10 H10C 0.9600 . ?
C102 H10D 0.9600 . ?
C102 H10E 0.9600 . ?
C102 H10F 0.9600 . ?

loop_
_geom_torsion_atom_site_label_1
_geom_torsion_atom_site_label_2
_geom_torsion_atom_site_label_3
_geom_torsion_atom_site_label_4
_geom_torsion
_geom_torsion_site_symmetry_1
_geom_torsion_site_symmetry_2
_geom_torsion_site_symmetry_3
_geom_torsion_site_symmetry_4
_geom_torsion_publ_flag
Ru1 N2 N3 C13 176.6(4) . . . . ?
Ru1 N2 C5 N4 -176.5(3) . . . . ?
Ru1 N2 C5 C4 6.2(6) . . . . ?
Ru1 N8 N9 C32 -168.2(4) . . . . ?
Ru1 N8 C24 N10 171.3(4) . . . . ?
Ru1 N8 C24 C23 -10.6(7) . . . . ?
Ru1 N1 C4 C5 -3.2(5) . . . . ?
Ru1 N1 C4 C3 -178.8(4) . . . . ?
Ru1 N1 C1 C2 178.0(4) . . . . ?
Ru1 N6 C23 C24 2.6(6) . . . . ?
Ru1 N6 C23 C22 -176.5(5) . . . . ?
Ru1 N6 C20 C21 175.1(5) . . . . ?
Ru1 N11 C42 C43 9.6(6) . . . . ?
Ru1 N11 C42 C41 -173.9(5) . . . . ?
Ru1 N11 C39 C40 173.5(5) . . . . ?
Ru1 N13 N14 C51 179.7(5) . . . . ?
Ru1 N13 C43 N15 179.2(4) . . . . ?
Ru1 N13 C43 C42 -10.3(7) . . . . ?
N2 N3 C13 N4 -0.4(6) . . . . ?
N2 N3 C13 C14 178.7(5) . . . . ?
N2 C5 C4 N1 -2.0(7) . . . . ?
N2 C5 C4 C3 173.3(5) . . . . ?
N8 N9 C32 N10 0.1(6) . . . . ?
N8 N9 C32 C33 179.9(5) . . . . ?
N8 C24 C23 N6 5.4(8) . . . . ?
N8 C24 C23 C22 -175.6(6) . . . . ?
N1 C4 C3 N5 0.5(8) . . . . ?
N1 C1 C2 N5 0.9(10) . . . . ?
N6 C23 C22 N7 0.5(10) . . . . ?
N6 C20 C21 N7 1.5(11) . . . . ?
N4 C5 C4 N1 -178.4(5) . . . . ?
N4 C5 C4 C3 -3.1(9) . . . . ?
N4 C6 C12 C11 -176.4(6) . . . . ?
N4 C6 C7 C8 179.1(6) . . . . ?
N4 C13 C14 C19 142.7(6) . . . . ?
N4 C13 C14 C15 -39.7(9) . . . . ?
N10 C24 C23 N6 -177.0(6) . . . . ?
N10 C24 C23 C22 2.0(11) . . . . ?
N10 C32 C33 C34 43.7(10) . . . . ?
N10 C32 C33 C38 -134.4(7) . . . . ?
N10 C25 C26 C27 177.5(5) . . . . ?
N10 C25 C31 C30 -177.2(6) . . . . ?
N11 C42 C41 N12 -0.6(10) . . . . ?
N11 C39 C40 N12 -0.7(11) . . . . ?
N13 N14 C51 N15 0.4(7) . . . . ?
N13 N14 C51 C52 -176.8(6) . . . . ?
N13 C43 C42 N11 0.3(8) . . . . ?
N13 C43 C42 C41 -176.0(6) . . . . ?
N3 N2 C5 N4 1.3(6) . . . . ?
N3 N2 C5 C4 -176.0(4) . . . . ?
N3 C13 C14 C19 -36.2(8) . . . . ?
N3 C13 C14 C15 141.5(6) . . . . ?
N14 N13 C43 N15 -1.6(7) . . . . ?
N14 N13 C43 C42 168.9(5) . . . . ?
N14 C51 C52 C57 51.1(9) . . . . ?
N14 C51 C52 C53 -127.8(8) . . . . ?
N15 C43 C42 N11 167.6(6) . . . . ?
N15 C43 C42 C41 -8.7(11) . . . . ?
N15 C51 C52 C57 -125.7(7) . . . . ?
N15 C51 C52 C53 55.4(10) . . . . ?
N15 C44 C50 C49 178.7(5) . . . . ?
N15 C44 C45 C46 -179.2(6) . . . . ?
N9 N8 C24 N10 0.8(7) . . . . ?
N9 N8 C24 C23 178.9(5) . . . . ?
N9 C32 C33 C34 -136.1(7) . . . . ?
N9 C32 C33 C38 45.8(10) . . . . ?
C5 N2 N3 C13 -0.6(6) . . . . ?
C5 N4 C6 C12 95.9(7) . . . . ?
C5 N4 C6 C7 -84.4(7) . . . . ?
C5 N4 C13 N3 1.2(6) . . . . ?
C5 N4 C13 C14 -177.8(5) . . . . ?
C5 C4 C3 N5 -174.5(5) . . . . ?
C4 N1 C1 C2 -0.2(8) . . . . ?
C43 N13 N14 C51 0.7(7) . . . . ?
C43 N15 C51 N14 -1.4(7) . . . . ?
C43 N15 C51 C52 175.8(6) . . . . ?
C43 N15 C44 C50 82.0(8) . . . . ?
C43 N15 C44 C45 -99.6(7) . . . . ?
C43 C42 C41 N12 175.4(6) . . . . ?
C24 N8 N9 C32 -0.5(6) . . . . ?
C24 N10 C32 N9 0.4(7) . . . . ?
C24 N10 C32 C33 -179.5(6) . . . . ?
C24 N10 C25 C26 -103.2(7) . . . . ?
C24 N10 C25 C31 73.8(8) . . . . ?
C24 C23 C22 N7 -178.4(6) . . . . ?
C23 N6 C20 C21 0.0(9) . . . . ?
C42 N11 C39 C40 0.9(9) . . . . ?
C6 N4 C5 N2 177.0(4) . . . . ?
C6 N4 C5 C4 -6.3(9) . . . . ?
C6 N4 C13 N3 -177.3(5) . . . . ?
C6 N4 C13 C14 3.7(9) . . . . ?
C6 C12 C11 C9 -3.7(11) . . . . ?
C6 C7 C8 C9 -1.8(11) . . . . ?
C3 N5 C2 C1 -0.8(9) . . . . ?
C13 N4 C5 N2 -1.5(5) . . . . ?
C13 N4 C5 C4 175.2(5) . . . . ?
C13 N4 C6 C12 -85.9(7) . . . . ?
C13 N4 C6 C7 93.8(7) . . . . ?
C13 C14 C19 C18 175.6(7) . . . . ?
C13 C14 C15 C16 -175.2(7) . . . . ?
C32 N10 C24 N8 -0.7(6) . . . . ?
C32 N10 C24 C23 -178.5(6) . . . . ?
C32 N10 C25 C26 80.6(8) . . . . ?
C32 N10 C25 C31 -102.4(7) . . . . ?
C32 C33 C34 C35 177.0(7) . . . . ?
C32 C33 C38 C37 -177.6(8) . . . . ?
C51 N15 C43 N13 1.8(7) . . . . ?
C51 N15 C43 C42 -166.4(7) . . . . ?
C51 N15 C44 C50 -92.6(7) . . . . ?
C51 N15 C44 C45 85.8(8) . . . . ?
C51 C52 C57 C56 179.1(6) . . . . ?
C51 C52 C53 C54 179.7(7) . . . . ?
C25 N10 C24 N8 -177.7(5) . . . . ?
C25 N10 C24 C23 4.5(10) . . . . ?
C25 N10 C32 N9 177.2(6) . . . . ?
C25 N10 C32 C33 -2.6(10) . . . . ?
C25 C26 C27 C28 -1.9(9) . . . . ?
C44 N15 C43 N13 -173.7(5) . . . . ?
C44 N15 C43 C42 18.1(11) . . . . ?
C44 N15 C51 N14 174.2(5) . . . . ?
C44 N15 C51 C52 -8.6(10) . . . . ?
C44 C50 C49 C47 0.2(9) . . . . ?
C1 N1 C4 C5 175.2(5) . . . . ?
C1 N1 C4 C3 -0.4(7) . . . . ?
C20 N6 C23 C24 178.1(5) . . . . ?
C20 N6 C23 C22 -1.0(9) . . . . ?
C50 C44 C45 C46 -0.8(10) . . . . ?
C50 C49 C47 C46 0.0(10) . . . . ?
C50 C49 C47 C48 178.6(6) . . . . ?
C52 C57 C56 C55 1.8(11) . . . . ?
C52 C53 C54 C55 0.6(12) . . . . ?
C12 C6 C7 C8 -1.3(10) . . . . ?
C33 C34 C35 C36 2.1(13) . . . . ?
C33 C38 C37 C36 -0.8(14) . . . . ?
C49 C47 C46 C45 -0.6(11) . . . . ?
C7 C6 C12 C11 4.0(10) . . . . ?
C7 C8 C9 C11 2.0(12) . . . . ?
C7 C8 C9 C10 -179.5(8) . . . . ?
C41 N12 C40 C39 -0.1(11) . . . . ?
C2 N5 C3 C4 0.1(9) . . . . ?
C39 N11 C42 C43 -176.8(5) . . . . ?
C39 N11 C42 C41 -0.3(9) . . . . ?
C40 N12 C41 C42 0.8(10) . . . . ?
C21 N7 C22 C23 0.9(10) . . . . ?
C26 C25 C31 C30 -0.3(9) . . . . ?
C26 C27 C28 C30 2.9(10) . . . . ?
C26 C27 C28 C29 -177.4(6) . . . . ?
C47 C46 C45 C44 1.0(11) . . . . ?
C14 C19 C18 C17 0.5(14) . . . . ?
C14 C15 C16 C17 -1.1(13) . . . . ?
C22 N7 C21 C20 -1.9(11) . . . . ?
C19 C14 C15 C16 2.4(10) . . . . ?
C19 C18 C17 C16 0.9(16) . . . . ?
C45 C44 C50 C49 0.2(9) . . . . ?
C28 C30 C31 C25 1.3(10) . . . . ?
C57 C52 C53 C54 0.8(11) . . . . ?
C56 C55 C54 C53 -0.8(13) . . . . ?
C31 C25 C26 C27 0.6(9) . . . . ?
C31 C30 C28 C27 -2.5(10) . . . . ?
C31 C30 C28 C29 177.8(6) . . . . ?
C8 C9 C11 C12 0.8(12) . . . . ?
C15 C14 C19 C18 -2.1(11) . . . . ?
C15 C16 C17 C18 -0.6(16) . . . . ?
C53 C52 C57 C56 -2.0(11) . . . . ?
C48 C47 C46 C45 -179.2(7) . . . . ?
C34 C33 C38 C37 4.2(12) . . . . ?
C38 C33 C34 C35 -4.9(12) . . . . ?
C54 C55 C56 C57 -0.4(12) . . . . ?
C35 C36 C37 C38 -2.1(15) . . . . ?
C37 C36 C35 C34 1.5(15) . . . . ?
C10 C9 C11 C12 -177.6(8) . . . . ?
